data_4073261
loop_
_publ_author_name
'Cabeza, Javier A.'
'del R\'io, Ignacio'
'Garc\'ia-\'Alvarez, Pablo'
'Miguel, Daniel'

_publ_section_title
;
 High-Nuclearity Osmium Carbonyl Cluster Complexes Containing
 (6-Methylpyrid-2-yl)imido Ligands. Synthesis of Hepta-, Octa-, and
 Nonanuclear Derivatives
;
_journal_issue 13
_journal_name_full Organometallics
_journal_page_first 3212
_journal_paper_doi 10.1021/om070201c
_journal_volume 26
_journal_year 2007
_chemical_formula_moiety 'C25 H6 N2 O19 Os7'
_chemical_formula_sum 'C25 H6 N2 O19 Os7'
_chemical_formula_weight 1969.72
_chemical_name_systematic
;
 ?
;
_space_group_IT_number 2
_symmetry_cell_setting triclinic
_symmetry_space_group_name_Hall '-P 1'
_symmetry_space_group_name_H-M 'P -1'
_atom_sites_solution_hydrogens geom
_atom_sites_solution_primary direct
_atom_sites_solution_secondary difmap
_audit_creation_method SHELXL-97
_cell_angle_alpha 101.420(8)
_cell_angle_beta 94.927(8)
_cell_angle_gamma 114.891(7)
_cell_formula_units_Z 2
_cell_length_a 10.708(5)
_cell_length_b 10.761(5)
_cell_length_c 17.276(7)
_cell_measurement_temperature 296(2)
_cell_volume 1737.7(14)
_computing_cell_refinement 'Bruker SMART'
_computing_data_collection 'Bruker SMART'
_computing_data_reduction 'Bruker SHELXTL'
_computing_molecular_graphics 'Bruker SHELXTL'
_computing_publication_material 'Bruker SHELXTL'
_computing_structure_refinement 'SHELXL-97 (Sheldrick, 1997)'
_computing_structure_solution 'SHELXS-97 (Sheldrick, 1990)'
_diffrn_ambient_temperature 296(2)
_diffrn_measured_fraction_theta_full 0.990
_diffrn_measured_fraction_theta_max 0.990
_diffrn_measurement_device_type 'CCD area detector'
_diffrn_measurement_method 'phi and omega scans'
_diffrn_radiation_monochromator graphite
_diffrn_radiation_source 'fine-focus sealed tube'
_diffrn_radiation_type MoK\a
_diffrn_radiation_wavelength 0.71073
_diffrn_reflns_av_R_equivalents 0.0949
_diffrn_reflns_av_sigmaI/netI 0.0733
_diffrn_reflns_limit_h_max 11
_diffrn_reflns_limit_h_min -11
_diffrn_reflns_limit_k_max 11
_diffrn_reflns_limit_k_min -11
_diffrn_reflns_limit_l_max 19
_diffrn_reflns_limit_l_min -19
_diffrn_reflns_number 7867
_diffrn_reflns_theta_full 23.34
_diffrn_reflns_theta_max 23.34
_diffrn_reflns_theta_min 1.22
_exptl_absorpt_coefficient_mu 25.567
_exptl_absorpt_correction_T_max 0.280
_exptl_absorpt_correction_T_min 0.049
_exptl_absorpt_correction_type empirical
_exptl_absorpt_process_details SADABS
_exptl_crystal_colour 'dark brown'
_exptl_crystal_density_diffrn 3.764
_exptl_crystal_density_method 'not measured'
_exptl_crystal_description block
_exptl_crystal_F_000 1708
_exptl_crystal_size_max 0.22
_exptl_crystal_size_mid 0.11
_exptl_crystal_size_min 0.05
_refine_diff_density_max 4.439
_refine_diff_density_min -5.645
_refine_diff_density_rms 0.825
_refine_ls_extinction_coef 0.00059(17)
_refine_ls_extinction_expression Fc^*^=kFc[1+0.001xFc^2^\l^3^/sin(2\q)]^-1/4^
_refine_ls_extinction_method SHELXL
_refine_ls_goodness_of_fit_ref 1.017
_refine_ls_hydrogen_treatment constr
_refine_ls_matrix_type full
_refine_ls_number_parameters 435
_refine_ls_number_reflns 4972
_refine_ls_number_restraints 0
_refine_ls_restrained_S_all 1.017
_refine_ls_R_factor_all 0.1006
_refine_ls_R_factor_gt 0.0869
_refine_ls_shift/su_max 0.000
_refine_ls_shift/su_mean 0.000
_refine_ls_structure_factor_coef Fsqd
_refine_ls_weighting_details 'calc w=1/[\s^2^(Fo^2^)+(0.1911P)^2^+0.0000P] where P=(Fo^2^+2Fc^2^)/3'
_refine_ls_weighting_scheme calc
_refine_ls_wR_factor_gt 0.2222
_refine_ls_wR_factor_ref 0.2411
_reflns_number_gt 3936
_reflns_number_total 4972
_reflns_threshold_expression >2sigma(I)
_cod_data_source_file om070201c-file001.cif
_cod_data_source_block 1_(pg120am)
_cod_depositor_comments
;
The following automatic conversions were performed:

'_symmetry_cell_setting' value 'Triclinic' changed to 'triclinic'
according to /home/saulius/struct/CIF-dictionaries/cif_core.dic
dictionary named 'cif_core.dic' version 2.4.1 from
2010-06-29.

'_exptl_absorpt_correction_type' value 'EMPIRICAL'
changed to 'empirical' according to
/home/saulius/struct/CIF-dictionaries/cif_core.dic dictionary named
'cif_core.dic' version 2.4.1 from 2010-06-29.

Automatic conversion script
Id: cif_fix_values 1715 2011-07-08 13:25:40Z adriana 
;
_cod_original_cell_volume 1737.8(13)
_cod_database_code 4073261

loop_
_symmetry_equiv_pos_as_xyz
'x, y, z'
'-x, -y, -z'

loop_
_atom_site_label
_atom_site_type_symbol
_atom_site_fract_x
_atom_site_fract_y
_atom_site_fract_z
_atom_site_U_iso_or_equiv
_atom_site_adp_type
_atom_site_occupancy
_atom_site_symmetry_multiplicity
_atom_site_calc_flag
_atom_site_refinement_flags
Os1 Os 0.33746(11) 0.44357(11) 0.29250(6) 0.0258(4) Uani 1 1 d .
Os2 Os 0.22384(10) 0.54407(11) 0.18904(6) 0.0254(4) Uani 1 1 d .
Os3 Os 0.04936(11) 0.32146(11) 0.24383(7) 0.0299(4) Uani 1 1 d .
Os4 Os 0.52693(10) 0.71807(12) 0.37196(6) 0.0269(4) Uani 1 1 d .
Os5 Os 0.41130(10) 0.81726(11) 0.26813(6) 0.0249(4) Uani 1 1 d .
Os6 Os 0.50593(11) 0.61659(11) 0.20005(6) 0.0269(4) Uani 1 1 d .
Os7 Os 0.36593(11) 0.72491(12) 0.10120(7) 0.0318(4) Uani 1 1 d .
N1 N 0.298(2) 0.633(2) 0.3165(13) 0.025(5) Uani 1 1 d .
N2 N 0.065(2) 0.500(2) 0.3434(11) 0.021(5) Uani 1 1 d .
C1 C 0.189(3) 0.623(3) 0.3613(15) 0.027(6) Uani 1 1 d .
C2 C 0.213(3) 0.749(3) 0.4221(17) 0.033(7) Uani 1 1 d .
H2 H 0.2988 0.8300 0.4370 0.040 Uiso 1 1 calc R
C3 C 0.097(3) 0.738(3) 0.4564(18) 0.041(7) Uani 1 1 d .
H3 H 0.1042 0.8155 0.4948 0.049 Uiso 1 1 calc R
C4 C -0.027(3) 0.618(3) 0.436(2) 0.053(9) Uani 1 1 d .
H4 H -0.1035 0.6169 0.4586 0.064 Uiso 1 1 calc R
C5 C -0.041(3) 0.494(3) 0.3813(16) 0.032(7) Uani 1 1 d .
C6 C -0.171(3) 0.370(3) 0.3657(18) 0.035(7) Uani 1 1 d .
H6A H -0.2014 0.3296 0.3087 0.052 Uiso 1 1 calc R
H6B H -0.2396 0.3936 0.3875 0.052 Uiso 1 1 calc R
H6C H -0.1586 0.3020 0.3903 0.052 Uiso 1 1 calc R
C10 C 0.515(3) 0.524(3) 0.3859(17) 0.033(6) Uiso 1 1 d .
C11 C 0.252(3) 0.353(3) 0.3722(18) 0.039(7) Uiso 1 1 d .
C12 C 0.370(3) 0.296(3) 0.244(2) 0.041(7) Uani 1 1 d .
C21 C 0.076(3) 0.606(3) 0.186(2) 0.044(8) Uani 1 1 d .
C22 C 0.142(3) 0.409(3) 0.083(2) 0.041(7) Uiso 1 1 d .
C31 C -0.120(3) 0.294(3) 0.1803(17) 0.032(6) Uiso 1 1 d .
C32 C -0.044(3) 0.170(3) 0.300(3) 0.059(11) Uani 1 1 d .
C33 C 0.063(4) 0.181(4) 0.158(2) 0.054(9) Uani 1 1 d .
C40 C 0.559(3) 0.920(3) 0.3720(17) 0.036(7) Uani 1 1 d .
C41 C 0.529(4) 0.770(4) 0.4866(17) 0.045(8) Uani 1 1 d .
C42 C 0.725(3) 0.795(3) 0.3960(16) 0.031(6) Uiso 1 1 d .
C51 C 0.287(3) 0.903(3) 0.2838(15) 0.023(5) Uiso 1 1 d .
C52 C 0.528(3) 0.972(3) 0.2330(19) 0.040(8) Uani 1 1 d .
C61 C 0.640(3) 0.555(3) 0.2379(16) 0.028(6) Uiso 1 1 d .
C62 C 0.442(3) 0.470(3) 0.1033(19) 0.039(8) Uani 1 1 d .
C63 C 0.662(3) 0.776(3) 0.1823(17) 0.034(6) Uiso 1 1 d .
C71 C 0.246(3) 0.810(3) 0.0781(18) 0.037(7) Uiso 1 1 d .
C72 C 0.314(4) 0.601(3) -0.003(2) 0.048(9) Uani 1 1 d .
C73 C 0.510(4) 0.858(3) 0.0653(18) 0.042(8) Uani 1 1 d .
O10 O 0.573(2) 0.479(2) 0.4200(13) 0.047(5) Uani 1 1 d .
O11 O 0.219(2) 0.294(3) 0.4234(12) 0.058(7) Uani 1 1 d .
O12 O 0.395(3) 0.203(3) 0.2076(19) 0.076(8) Uani 1 1 d .
O21 O -0.008(2) 0.638(3) 0.1820(17) 0.063(7) Uani 1 1 d .
O22 O 0.088(3) 0.339(4) 0.0225(17) 0.088(10) Uani 1 1 d .
O31 O -0.214(3) 0.277(3) 0.1359(16) 0.078(9) Uani 1 1 d .
O32 O -0.091(3) 0.089(3) 0.3282(15) 0.062(7) Uani 1 1 d .
O33 O 0.078(3) 0.101(4) 0.1179(17) 0.089(10) Uani 1 1 d .
O40 O 0.634(2) 1.042(2) 0.4123(14) 0.051(6) Uani 1 1 d .
O41 O 0.533(2) 0.805(3) 0.5526(12) 0.053(6) Uani 1 1 d .
O42 O 0.842(2) 0.844(3) 0.4064(19) 0.078(9) Uani 1 1 d .
O51 O 0.216(3) 0.957(3) 0.2941(18) 0.070(8) Uani 1 1 d .
O52 O 0.617(3) 1.081(3) 0.2202(16) 0.068(8) Uani 1 1 d .
O61 O 0.723(2) 0.523(3) 0.2559(14) 0.060(7) Uani 1 1 d .
O62 O 0.407(3) 0.378(3) 0.0484(17) 0.068(7) Uani 1 1 d .
O63 O 0.756(2) 0.860(2) 0.1651(16) 0.053(6) Uani 1 1 d .
O71 O 0.183(3) 0.866(3) 0.0702(19) 0.085(9) Uani 1 1 d .
O72 O 0.276(3) 0.524(3) -0.0654(14) 0.060(7) Uani 1 1 d .
O73 O 0.604(3) 0.942(3) 0.0400(16) 0.066(8) Uani 1 1 d .

loop_
_atom_site_aniso_label
_atom_site_aniso_U_11
_atom_site_aniso_U_22
_atom_site_aniso_U_33
_atom_site_aniso_U_23
_atom_site_aniso_U_13
_atom_site_aniso_U_12
Os1 0.0215(6) 0.0285(7) 0.0312(7) 0.0119(5) 0.0065(5) 0.0127(5)
Os2 0.0150(6) 0.0285(7) 0.0272(7) 0.0100(5) -0.0005(5) 0.0043(5)
Os3 0.0207(6) 0.0257(7) 0.0371(7) 0.0090(5) 0.0040(5) 0.0045(5)
Os4 0.0171(6) 0.0333(7) 0.0285(7) 0.0076(5) -0.0008(5) 0.0108(5)
Os5 0.0148(6) 0.0246(7) 0.0317(7) 0.0084(5) 0.0002(5) 0.0057(5)
Os6 0.0196(6) 0.0329(7) 0.0290(7) 0.0116(5) 0.0059(5) 0.0108(5)
Os7 0.0243(7) 0.0382(7) 0.0308(7) 0.0166(6) 0.0025(5) 0.0091(5)
N1 0.027(12) 0.025(12) 0.027(12) 0.014(10) 0.010(10) 0.015(10)
N2 0.024(11) 0.023(12) 0.015(11) -0.002(9) 0.008(9) 0.013(10)
C1 0.038(16) 0.045(17) 0.025(14) 0.025(14) 0.018(13) 0.033(15)
C2 0.030(15) 0.030(16) 0.038(17) 0.013(14) 0.012(13) 0.008(13)
C3 0.037(17) 0.048(19) 0.029(17) -0.015(14) -0.004(14) 0.024(16)
C4 0.04(2) 0.04(2) 0.08(3) 0.03(2) 0.028(19) 0.015(17)
C5 0.046(18) 0.031(16) 0.020(14) 0.009(13) 0.007(13) 0.015(14)
C6 0.019(14) 0.045(18) 0.034(16) 0.019(15) -0.011(12) 0.009(13)
C12 0.034(16) 0.034(17) 0.06(2) 0.016(16) -0.001(15) 0.020(14)
C21 0.032(17) 0.037(18) 0.08(2) 0.041(18) 0.031(17) 0.014(15)
C32 0.028(17) 0.031(18) 0.13(4) 0.04(2) 0.02(2) 0.019(15)
C33 0.06(2) 0.06(2) 0.05(2) 0.004(19) 0.007(18) 0.04(2)
C40 0.040(17) 0.05(2) 0.029(16) 0.009(15) 0.002(14) 0.026(16)
C41 0.07(2) 0.06(2) 0.011(16) -0.004(14) 0.006(15) 0.039(19)
C52 0.024(15) 0.046(19) 0.06(2) 0.009(16) 0.025(15) 0.024(15)
C62 0.046(18) 0.011(15) 0.04(2) -0.008(14) 0.015(16) 0.005(14)
C72 0.07(2) 0.032(18) 0.05(2) 0.030(18) 0.032(19) 0.019(17)
C73 0.07(2) 0.032(17) 0.035(18) 0.012(15) 0.004(16) 0.029(17)
O10 0.045(12) 0.060(14) 0.050(13) 0.027(12) -0.005(10) 0.034(12)
O11 0.050(13) 0.12(2) 0.039(13) 0.049(15) 0.013(11) 0.058(15)
O12 0.10(2) 0.047(15) 0.11(2) 0.018(15) 0.043(18) 0.047(15)
O21 0.027(12) 0.053(15) 0.11(2) 0.025(15) 0.000(13) 0.025(12)
O22 0.041(15) 0.12(3) 0.061(19) 0.018(18) 0.005(14) -0.003(16)
O31 0.043(15) 0.09(2) 0.071(19) 0.045(17) -0.012(13) -0.002(14)
O32 0.065(16) 0.051(15) 0.069(17) 0.048(14) 0.021(13) 0.009(13)
O33 0.11(2) 0.12(3) 0.052(17) -0.009(17) 0.031(17) 0.08(2)
O40 0.056(14) 0.030(13) 0.055(15) -0.002(11) 0.005(12) 0.014(11)
O41 0.062(15) 0.078(17) 0.015(12) -0.008(11) -0.003(10) 0.038(13)
O42 0.021(12) 0.062(17) 0.11(2) 0.002(16) 0.007(13) -0.004(11)
O51 0.065(16) 0.073(18) 0.12(2) 0.053(17) 0.038(16) 0.058(15)
O52 0.056(16) 0.055(16) 0.071(18) 0.037(15) 0.000(13) -0.001(13)
O61 0.038(13) 0.11(2) 0.058(15) 0.039(16) 0.015(12) 0.052(15)
O62 0.063(17) 0.050(16) 0.08(2) 0.013(16) 0.003(15) 0.021(14)
O63 0.028(11) 0.039(13) 0.096(19) 0.027(13) 0.021(12) 0.011(10)
O71 0.075(19) 0.10(2) 0.11(2) 0.037(19) -0.014(17) 0.066(18)
O72 0.065(16) 0.072(18) 0.026(13) -0.002(13) 0.000(12) 0.023(14)
O73 0.054(15) 0.078(18) 0.086(19) 0.063(17) 0.032(14) 0.027(14)

loop_
_atom_type_symbol
_atom_type_description
_atom_type_scat_dispersion_real
_atom_type_scat_dispersion_imag
_atom_type_scat_source
Os Os -1.2165 7.6030 'International Tables Vol C Tables 4.2.6.8 and 6.1.1.4'
N N 0.0061 0.0033 'International Tables Vol C Tables 4.2.6.8 and 6.1.1.4'
C C 0.0033 0.0016 'International Tables Vol C Tables 4.2.6.8 and 6.1.1.4'
O O 0.0106 0.0060 'International Tables Vol C Tables 4.2.6.8 and 6.1.1.4'
H H 0.0000 0.0000 'International Tables Vol C Tables 4.2.6.8 and 6.1.1.4'

loop_
_geom_angle_atom_site_label_1
_geom_angle_atom_site_label_2
_geom_angle_atom_site_label_3
_geom_angle
C12 Os1 C11 93.7(13)
C12 Os1 C10 92.6(12)
C11 Os1 C10 79.8(11)
C12 Os1 N1 163.6(11)
C11 Os1 N1 101.0(10)
C10 Os1 N1 97.1(9)
C12 Os1 Os2 114.3(10)
C11 Os1 Os2 126.9(9)
C10 Os1 Os2 137.8(7)
N1 Os1 Os2 50.5(5)
C12 Os1 Os4 129.2(9)
C11 Os1 Os4 107.1(9)
C10 Os1 Os4 48.9(7)
N1 Os1 Os4 52.9(5)
Os2 Os1 Os4 89.48(5)
C12 Os1 Os3 99.6(10)
C11 Os1 Os3 71.7(9)
C10 Os1 Os3 149.5(7)
N1 Os1 Os3 78.5(5)
Os2 Os1 Os3 60.26(4)
Os4 Os1 Os3 130.75(5)
C12 Os1 Os6 90.7(9)
C11 Os1 Os6 168.9(10)
C10 Os1 Os6 89.9(7)
N1 Os1 Os6 76.1(5)
Os2 Os1 Os6 59.52(4)
Os4 Os1 Os6 62.48(4)
Os3 Os1 Os6 117.60(5)
C21 Os2 C22 93.5(14)
C21 Os2 N1 93.9(12)
C22 Os2 N1 162.6(10)
C21 Os2 Os1 135.6(8)
C22 Os2 Os1 111.9(9)
N1 Os2 Os1 53.0(5)
C21 Os2 Os7 91.6(7)
C22 Os2 Os7 82.7(8)
N1 Os2 Os7 112.8(5)
Os1 Os2 Os7 126.02(5)
C21 Os2 Os5 88.5(9)
C22 Os2 Os5 143.9(8)
N1 Os2 Os5 52.1(5)
Os1 Os2 Os5 90.66(5)
Os7 Os2 Os5 61.16(5)
C21 Os2 Os3 87.6(7)
C22 Os2 Os3 84.4(8)
N1 Os2 Os3 80.1(5)
Os1 Os2 Os3 60.90(4)
Os7 Os2 Os3 167.07(6)
Os5 Os2 Os3 131.68(6)
C21 Os2 Os6 147.8(8)
C22 Os2 Os6 102.3(9)
N1 Os2 Os6 79.2(6)
Os1 Os2 Os6 62.75(4)
Os7 Os2 Os6 63.40(4)
Os5 Os2 Os6 62.36(4)
Os3 Os2 Os6 121.30(5)
C31 Os3 C33 89.2(13)
C31 Os3 C32 95.8(12)
C33 Os3 C32 89.8(15)
C31 Os3 N2 96.3(10)
C33 Os3 N2 172.3(12)
C32 Os3 N2 95.0(13)
C31 Os3 Os2 95.6(8)
C33 Os3 Os2 92.4(10)
C32 Os3 Os2 168.5(11)
N2 Os3 Os2 81.7(5)
C31 Os3 Os1 154.2(7)
C33 Os3 Os1 88.9(11)
C32 Os3 Os1 110.0(10)
N2 Os3 Os1 83.8(5)
Os2 Os3 Os1 58.85(4)
C42 Os4 C41 88.7(13)
C42 Os4 C40 86.0(11)
C41 Os4 C40 86.7(12)
C42 Os4 C10 88.4(11)
C41 Os4 C10 87.8(12)
C40 Os4 C10 172.3(12)
C42 Os4 N1 167.5(9)
C41 Os4 N1 102.9(12)
C40 Os4 N1 90.0(10)
C10 Os4 N1 96.5(9)
C42 Os4 Os5 118.2(8)
C41 Os4 Os5 120.6(10)
C40 Os4 Os5 48.4(9)
C10 Os4 Os5 139.3(8)
N1 Os4 Os5 51.8(4)
C42 Os4 Os1 127.6(8)
C41 Os4 Os1 114.9(10)
C40 Os4 Os1 137.9(9)
C10 Os4 Os1 49.7(8)
N1 Os4 Os1 51.5(5)
Os5 Os4 Os1 90.18(5)
C42 Os4 Os6 94.5(8)
C41 Os4 Os6 175.2(10)
C40 Os4 Os6 97.0(8)
C10 Os4 Os6 88.7(8)
N1 Os4 Os6 74.2(5)
Os5 Os4 Os6 60.74(4)
Os1 Os4 Os6 60.32(4)
C52 Os5 C51 88.8(10)
C52 Os5 C40 82.9(13)
C51 Os5 C40 101.7(11)
C52 Os5 N1 172.6(11)
C51 Os5 N1 97.3(9)
C40 Os5 N1 91.8(10)
C52 Os5 Os4 119.1(10)
C51 Os5 Os4 129.5(7)
C40 Os5 Os4 48.7(8)
N1 Os5 Os4 53.6(5)
C52 Os5 Os2 132.9(10)
C51 Os5 Os2 100.8(8)
C40 Os5 Os2 137.7(8)
N1 Os5 Os2 50.0(6)
Os4 Os5 Os2 89.68(5)
C52 Os5 Os7 73.6(10)
C51 Os5 Os7 102.5(7)
C40 Os5 Os7 145.6(8)
N1 Os5 Os7 108.9(6)
Os4 Os5 Os7 124.53(5)
Os2 Os5 Os7 59.32(4)
C52 Os5 Os6 99.5(8)
C51 Os5 Os6 158.5(8)
C40 Os5 Os6 99.0(8)
N1 Os5 Os6 76.3(6)
Os4 Os5 Os6 62.96(5)
Os2 Os5 Os6 59.19(5)
Os7 Os5 Os6 61.67(4)
C62 Os6 C63 106.5(12)
C62 Os6 C61 90.5(13)
C63 Os6 C61 87.4(11)
C62 Os6 Os2 83.3(9)
C63 Os6 Os2 133.0(9)
C61 Os6 Os2 139.2(7)
C62 Os6 Os5 133.7(10)
C63 Os6 Os5 85.8(9)
C61 Os6 Os5 135.3(8)
Os2 Os6 Os5 58.45(4)
C62 Os6 Os1 95.4(8)
C63 Os6 Os1 156.1(9)
C61 Os6 Os1 83.0(7)
Os2 Os6 Os1 57.74(4)
Os5 Os6 Os1 85.73(5)
C62 Os6 Os7 80.5(10)
C63 Os6 Os7 78.2(9)
C61 Os6 Os7 160.0(7)
Os2 Os6 Os7 57.84(4)
Os5 Os6 Os7 58.09(4)
Os1 Os6 Os7 115.48(5)
C62 Os6 Os4 152.1(8)
C63 Os6 Os4 99.8(9)
C61 Os6 Os4 81.6(8)
Os2 Os6 Os4 85.43(4)
Os5 Os6 Os4 56.30(4)
Os1 Os6 Os4 57.20(4)
Os7 Os6 Os4 114.31(5)
C73 Os7 C72 88.4(12)
C73 Os7 C71 90.4(12)
C72 Os7 C71 94.6(14)
C73 Os7 Os2 162.1(10)
C72 Os7 Os2 101.7(8)
C71 Os7 Os2 103.3(8)
C73 Os7 Os5 108.0(10)
C72 Os7 Os5 159.9(8)
C71 Os7 Os5 96.7(9)
Os2 Os7 Os5 59.52(4)
C73 Os7 Os6 104.5(10)
C72 Os7 Os6 105.2(10)
C71 Os7 Os6 155.3(8)
Os2 Os7 Os6 58.76(4)
Os5 Os7 Os6 60.24(4)
C1 N1 Os2 114.1(16)
C1 N1 Os5 123.2(15)
Os2 N1 Os5 77.8(6)
C1 N1 Os1 115.0(14)
Os2 N1 Os1 76.6(7)
Os5 N1 Os1 121.7(10)
C1 N1 Os4 124.6(17)
Os2 N1 Os4 121.2(10)
Os5 N1 Os4 74.6(6)
Os1 N1 Os4 75.7(6)
C5 N2 C1 120(2)
C5 N2 Os3 123.3(18)
C1 N2 Os3 116.3(14)
N2 C1 N1 120(2)
N2 C1 C2 123(2)
N1 C1 C2 117(2)
C3 C2 C1 114(2)
C3 C2 H2 123.1
C1 C2 H2 123.1
C4 C3 C2 123(3)
C4 C3 H3 118.5
C2 C3 H3 118.5
C3 C4 C5 120(3)
C3 C4 H4 119.8
C5 C4 H4 119.8
N2 C5 C4 119(2)
N2 C5 C6 123(3)
C4 C5 C6 118(3)
C5 C6 H6A 109.5
C5 C6 H6B 109.5
H6A C6 H6B 109.5
C5 C6 H6C 109.5
H6A C6 H6C 109.5
H6B C6 H6C 109.5
O10 C10 Os4 142(2)
O10 C10 Os1 137(2)
Os4 C10 Os1 81.4(10)
O11 C11 Os1 169(3)
O12 C12 Os1 175(3)
O21 C21 Os2 178(3)
O22 C22 Os2 173(3)
O31 C31 Os3 173(3)
O32 C32 Os3 178(3)
O33 C33 Os3 171(3)
O40 C40 Os5 139(2)
O40 C40 Os4 138(2)
Os5 C40 Os4 82.9(12)
O41 C41 Os4 178(3)
O42 C42 Os4 176(3)
O51 C51 Os5 178(3)
O52 C52 Os5 171(3)
O61 C61 Os6 175(2)
O62 C62 Os6 176(3)
O63 C63 Os6 172(3)
O71 C71 Os7 175(3)
O72 C72 Os7 177(3)
O73 C73 Os7 178(3)

loop_
_geom_bond_atom_site_label_1
_geom_bond_atom_site_label_2
_geom_bond_distance
Os1 C12 1.82(3)
Os1 C11 1.92(3)
Os1 C10 2.12(3)
Os1 N1 2.23(2)
Os1 Os2 2.7101(15)
Os1 Os4 2.7564(18)
Os1 Os3 2.7670(19)
Os1 Os6 2.8491(14)
Os2 C21 1.96(3)
Os2 C22 1.96(4)
Os2 N1 2.15(2)
Os2 Os7 2.7347(15)
Os2 Os5 2.7403(17)
Os2 Os3 2.7495(15)
Os2 Os6 2.7620(18)
Os3 C31 1.92(3)
Os3 C33 1.95(4)
Os3 C32 2.01(4)
Os3 N2 2.248(19)
Os4 C42 1.90(3)
Os4 C41 1.94(3)
Os4 C40 2.06(3)
Os4 C10 2.10(3)
Os4 N1 2.27(2)
Os4 Os5 2.7165(15)
Os4 Os6 2.9083(19)
Os5 C52 1.87(3)
Os5 C51 1.92(3)
Os5 C40 2.05(3)
Os5 N1 2.213(18)
Os5 Os7 2.7854(19)
Os5 Os6 2.8486(17)
Os6 C62 1.90(3)
Os6 C63 1.92(3)
Os6 C61 1.93(3)
Os6 Os7 2.8883(16)
Os7 C73 1.86(3)
Os7 C72 1.89(4)
Os7 C71 1.92(3)
N1 C1 1.43(3)
N2 C5 1.35(3)
N2 C1 1.38(3)
C1 C2 1.45(4)
C2 C3 1.40(4)
C2 H2 0.9300
C3 C4 1.36(4)
C3 H3 0.9300
C4 C5 1.42(4)
C4 H4 0.9300
C5 C6 1.42(4)
C6 H6A 0.9600
C6 H6B 0.9600
C6 H6C 0.9600
C10 O10 1.13(3)
C11 O11 1.18(3)
C12 O12 1.22(4)
C21 O21 1.09(3)
C22 O22 1.10(4)
C31 O31 1.13(4)
C32 O32 1.04(4)
C33 O33 1.07(4)
C40 O40 1.23(4)
C41 O41 1.12(3)
C42 O42 1.12(3)
C51 O51 1.14(3)
C52 O52 1.23(3)
C61 O61 1.13(3)
C62 O62 1.12(3)
C63 O63 1.15(3)
C71 O71 1.10(4)
C72 O72 1.15(4)
C73 O73 1.22(4)
